data_7019374
loop_
_publ_author_name
'Sathyaraj, Gopal'
'Kiruthika, Mathiyalagan'
'Weyherm\"uller, Thomas'
'Nair, Balachandran Unni'

_publ_section_title
;
 Ruthenium(ii) [3 + 2 + 1] mixed ligand complexes: substituent effect on
 photolability, photooxidation of bases, photocytotoxicity and
 photonuclease activity.
;
_journal_issue 27
_journal_name_full 'Dalton transactions (Cambridge, England : 2003)'
_journal_page_first 8460
_journal_page_last 8471
_journal_paper_doi 10.1039/c2dt30260h
_journal_volume 41
_journal_year 2012
_chemical_formula_moiety 'C32 H23 Cl N7 Ru, C4 H10 O, Cl O4, 2(H2 O)'
_chemical_formula_sum 'C36 H37 Cl2 N7 O7 Ru'
_chemical_formula_weight 851.70
_chemical_name_systematic
;
?
;
_space_group_IT_number 14
_symmetry_cell_setting monoclinic
_symmetry_Int_Tables_number 14
_symmetry_space_group_name_Hall '-P 2ybc'
_symmetry_space_group_name_H-M 'P 1 21/c 1'
_atom_sites_solution_hydrogens geom
_atom_sites_solution_primary direct
_atom_sites_solution_secondary difmap
_audit_block_code WGT-PG-501-02
_audit_creation_date 2011-03-17
_audit_creation_method SHELXL-97
_cell_angle_alpha 90.00
_cell_angle_beta 91.718(12)
_cell_angle_gamma 90.00
_cell_formula_units_Z 4
_cell_length_a 8.6412(9)
_cell_length_b 19.2016(17)
_cell_length_c 21.961(2)
_cell_measurement_reflns_used 108556
_cell_measurement_temperature 100(2)
_cell_measurement_theta_max 33.0999
_cell_measurement_theta_min 2.7241
_cell_volume 3642.2(6)
_computing_cell_refinement 'DENZO (Bruker AXS, 2006)'
_computing_data_collection 'DATCOL (Bruker AXS, 2006)'
_computing_data_reduction 'DENZO (Bruker AXS, 2006)'
_computing_structure_refinement 'SHELXL-97 (Sheldrick, 1997)'
_computing_structure_solution 'SHELXS-97 (Sheldrick, 1990)'
_diffrn_ambient_temperature 100(2)
_diffrn_detector_area_resol_mean 18.02
_diffrn_measured_fraction_theta_full 0.998
_diffrn_measured_fraction_theta_max 0.998
_diffrn_measurement_device_type 'Bruker AXS Enraf-Nonius KappaCCD'
_diffrn_measurement_method 'CCD \f- and \w-scans'
_diffrn_radiation_monochromator graphite
_diffrn_radiation_source '0.2 x 2mm^2^ focus rotating anode'
_diffrn_radiation_type MoK\a
_diffrn_radiation_wavelength 0.71073
_diffrn_reflns_av_R_equivalents 0.0375
_diffrn_reflns_av_sigmaI/netI 0.0239
_diffrn_reflns_limit_h_max 13
_diffrn_reflns_limit_h_min -13
_diffrn_reflns_limit_k_max 29
_diffrn_reflns_limit_k_min -29
_diffrn_reflns_limit_l_max 33
_diffrn_reflns_limit_l_min -33
_diffrn_reflns_number 101769
_diffrn_reflns_theta_full 33.08
_diffrn_reflns_theta_max 33.08
_diffrn_reflns_theta_min 2.72
_exptl_absorpt_coefficient_mu 0.637
_exptl_absorpt_correction_T_max 0.91859
_exptl_absorpt_correction_T_min 0.86676
_exptl_absorpt_correction_type gaussian
_exptl_absorpt_process_details 'SADABS (Bruker AXS, 2008)'
_exptl_crystal_colour 'dark red'
_exptl_crystal_density_diffrn 1.553
_exptl_crystal_density_method 'not measured'
_exptl_crystal_description prism
_exptl_crystal_F_000 1744
_exptl_crystal_size_max 0.26
_exptl_crystal_size_mid 0.17
_exptl_crystal_size_min 0.15
_refine_diff_density_max 0.598
_refine_diff_density_min -0.817
_refine_diff_density_rms 0.072
_refine_ls_extinction_method none
_refine_ls_goodness_of_fit_ref 1.055
_refine_ls_hydrogen_treatment mixed
_refine_ls_matrix_type full
_refine_ls_number_parameters 496
_refine_ls_number_reflns 13820
_refine_ls_number_restraints 5
_refine_ls_restrained_S_all 1.055
_refine_ls_R_factor_all 0.0446
_refine_ls_R_factor_gt 0.0318
_refine_ls_shift/su_max 0.003
_refine_ls_shift/su_mean 0.000
_refine_ls_structure_factor_coef Fsqd
_refine_ls_weighting_details 'calc w=1/[\s^2^(Fo^2^)+(0.0319P)^2^+2.6067P] where P=(Fo^2^+2Fc^2^)/3'
_refine_ls_weighting_scheme calc
_refine_ls_wR_factor_gt 0.0738
_refine_ls_wR_factor_ref 0.0806
_reflns_number_gt 11467
_reflns_number_total 13820
_reflns_threshold_expression >2sigma(I)
_cod_data_source_file c2dt30260h.txt
_cod_data_source_block 7297
_cod_original_sg_symbol_Hall '-p 2ybc'
_cod_original_sg_symbol_H-M 'P 21/c'
_cod_database_code 7019374

loop_
_symmetry_equiv_pos_as_xyz
'x, y, z'
'-x, y+1/2, -z+1/2'
'-x, -y, -z'
'x, -y-1/2, z-1/2'

loop_
_atom_site_label
_atom_site_type_symbol
_atom_site_fract_x
_atom_site_fract_y
_atom_site_fract_z
_atom_site_U_iso_or_equiv
_atom_site_adp_type
_atom_site_occupancy
_atom_site_symmetry_multiplicity
_atom_site_calc_flag
_atom_site_refinement_flags
Ru1 Ru 0.273994(12) -0.182144(6) 0.933134(5) 0.01853(3) Uani 1 1 d .
Cl1 Cl 0.16477(4) -0.127012(18) 1.021188(16) 0.02135(6) Uani 1 1 d .
N1 N 0.05755(14) -0.18901(7) 0.89106(6) 0.0253(3) Uani 1 1 d .
C2 C -0.03233(19) -0.24607(10) 0.88398(9) 0.0341(4) Uani 1 1 d .
H2 H -0.0004 -0.2885 0.9028 0.041 Uiso 1 1 calc R
C3 C -0.1708(2) -0.24446(12) 0.84973(10) 0.0428(5) Uani 1 1 d .
H3 H -0.2315 -0.2855 0.8450 0.051 Uiso 1 1 calc R
C4 C -0.2192(2) -0.18299(13) 0.82277(9) 0.0422(5) Uani 1 1 d .
H4 H -0.3140 -0.1811 0.7998 0.051 Uiso 1 1 calc R
C5 C -0.12806(18) -0.12427(11) 0.82967(8) 0.0336(4) Uani 1 1 d .
H5 H -0.1598 -0.0814 0.8117 0.040 Uiso 1 1 calc R
C6 C 0.01086(16) -0.12859(9) 0.86326(7) 0.0254(3) Uani 1 1 d .
C7 C 0.12082(16) -0.07032(8) 0.86952(6) 0.0222(3) Uani 1 1 d .
C8 C 0.09417(17) -0.00166(9) 0.85320(7) 0.0249(3) Uani 1 1 d .
H8 H -0.0031 0.0120 0.8357 0.030 Uiso 1 1 calc R
C9 C 0.21227(17) 0.04747(8) 0.86272(6) 0.0221(3) Uani 1 1 d .
C10 C 0.35534(16) 0.02571(8) 0.88826(6) 0.0199(2) Uani 1 1 d .
H10 H 0.4377 0.0580 0.8941 0.024 Uiso 1 1 calc R
C11 C 0.37483(15) -0.04354(7) 0.90476(6) 0.0180(2) Uani 1 1 d .
N12 N 0.25867(13) -0.09004(6) 0.89526(5) 0.0188(2) Uani 1 1 d .
C13 C 0.51168(15) -0.07466(7) 0.93609(6) 0.0167(2) Uani 1 1 d .
C14 C 0.65163(15) -0.03992(7) 0.94509(6) 0.0183(2) Uani 1 1 d .
H14 H 0.6630 0.0067 0.9314 0.022 Uiso 1 1 calc R
C15 C 0.77500(15) -0.07413(8) 0.97437(6) 0.0199(2) Uani 1 1 d .
H15 H 0.8713 -0.0511 0.9810 0.024 Uiso 1 1 calc R
C16 C 0.75529(16) -0.14235(8) 0.99371(6) 0.0199(2) Uani 1 1 d .
H16 H 0.8384 -0.1669 1.0132 0.024 Uiso 1 1 calc R
C17 C 0.61214(16) -0.17405(7) 0.98410(7) 0.0194(2) Uani 1 1 d .
H17 H 0.5988 -0.2204 0.9980 0.023 Uiso 1 1 calc R
N18 N 0.49127(13) -0.14190(6) 0.95588(5) 0.0175(2) Uani 1 1 d .
C19 C 0.18495(17) 0.12155(9) 0.85019(7) 0.0238(3) Uani 1 1 d .
N20 N 0.28982(16) 0.17121(7) 0.85793(6) 0.0247(3) Uani 1 1 d .
C21 C 0.21177(19) 0.23311(9) 0.84441(7) 0.0271(3) Uani 1 1 d .
C22 C 0.2652(2) 0.30185(9) 0.84557(8) 0.0321(3) Uani 1 1 d .
H22 H 0.3700 0.3125 0.8561 0.038 Uiso 1 1 calc R
C23 C 0.1594(2) 0.35393(10) 0.83082(9) 0.0380(4) Uani 1 1 d .
H23 H 0.1927 0.4011 0.8309 0.046 Uiso 1 1 calc R
C24 C 0.0044(2) 0.33861(11) 0.81572(10) 0.0426(5) Uani 1 1 d .
H24 H -0.0650 0.3758 0.8064 0.051 Uiso 1 1 calc R
C25 C -0.0506(2) 0.27099(11) 0.81403(10) 0.0402(5) Uani 1 1 d .
H25 H -0.1556 0.2607 0.8037 0.048 Uiso 1 1 calc R
C26 C 0.0569(2) 0.21836(10) 0.82843(8) 0.0309(3) Uani 1 1 d .
N27 N 0.04309(16) 0.14696(8) 0.83198(7) 0.0290(3) Uani 1 1 d .
H27 H -0.035(3) 0.1229(13) 0.8248(11) 0.042(7) Uiso 1 1 d .
N31 N 0.36082(14) -0.23849(7) 0.86407(6) 0.0229(2) Uani 1 1 d .
C32 C 0.37898(17) -0.21433(9) 0.80706(7) 0.0261(3) Uani 1 1 d .
H32 H 0.3497 -0.1677 0.7979 0.031 Uiso 1 1 calc R
C33 C 0.43905(19) -0.25526(9) 0.76127(8) 0.0299(3) Uani 1 1 d .
H33 H 0.4495 -0.2370 0.7214 0.036 Uiso 1 1 calc R
C34 C 0.48361(19) -0.32301(9) 0.77440(9) 0.0323(4) Uani 1 1 d .
H34 H 0.5275 -0.3514 0.7440 0.039 Uiso 1 1 calc R
C35 C 0.46323(19) -0.34875(9) 0.83243(8) 0.0309(3) Uani 1 1 d .
H35 H 0.4921 -0.3953 0.8422 0.037 Uiso 1 1 calc R
C36 C 0.39979(18) -0.30587(8) 0.87669(8) 0.0262(3) Uani 1 1 d .
C37 C 0.36778(19) -0.32879(8) 0.93866(8) 0.0279(3) Uani 1 1 d .
C38 C 0.4044(3) -0.39491(10) 0.96121(10) 0.0433(5) Uani 1 1 d .
H38 H 0.4505 -0.4287 0.9358 0.052 Uiso 1 1 calc R
C39 C 0.3727(3) -0.41049(10) 1.02077(11) 0.0493(6) Uani 1 1 d .
H39 H 0.4002 -0.4546 1.0373 0.059 Uiso 1 1 calc R
C40 C 0.3002(3) -0.36122(10) 1.05646(10) 0.0391(4) Uani 1 1 d .
H40 H 0.2766 -0.3713 1.0975 0.047 Uiso 1 1 calc R
C41 C 0.2633(2) -0.29740(9) 1.03124(8) 0.0292(3) Uani 1 1 d .
H41 H 0.2107 -0.2643 1.0553 0.035 Uiso 1 1 calc R
N42 N 0.29875(15) -0.27989(7) 0.97367(6) 0.0238(2) Uani 1 1 d .
Cl50 Cl 0.54459(5) 0.46393(2) 0.78932(2) 0.03449(9) Uani 1 1 d .
O51 O 0.6366(2) 0.40205(10) 0.79196(10) 0.0682(6) Uani 1 1 d .
O52 O 0.4200(2) 0.45455(12) 0.74546(9) 0.0686(5) Uani 1 1 d .
O53 O 0.6364(2) 0.52172(9) 0.77039(8) 0.0563(4) Uani 1 1 d .
O54 O 0.4844(2) 0.47726(8) 0.84849(7) 0.0478(4) Uani 1 1 d .
O61 O 0.0553(2) 0.40788(10) 1.08423(9) 0.0602(5) Uani 1 1 d .
C62 C 0.1386(6) 0.4211(2) 1.03428(18) 0.1114(16) Uani 1 1 d .
H62A H 0.2371 0.4434 1.0477 0.134 Uiso 1 1 calc R
H62B H 0.0807 0.4552 1.0086 0.134 Uiso 1 1 calc R
C63 C 0.1742(4) 0.3616(2) 0.99712(17) 0.0994(14) Uani 1 1 d .
H63A H 0.2384 0.3289 1.0210 0.149 Uiso 1 1 calc R
H63B H 0.2306 0.3770 0.9615 0.149 Uiso 1 1 calc R
H63C H 0.0779 0.3386 0.9837 0.149 Uiso 1 1 calc R
C64 C 0.0246(5) 0.46210(15) 1.12321(13) 0.0738(9) Uani 1 1 d .
H64A H -0.0429 0.4961 1.1013 0.089 Uiso 1 1 calc R
H64B H 0.1232 0.4859 1.1340 0.089 Uiso 1 1 calc R
C65 C -0.0480(4) 0.44231(16) 1.17802(15) 0.0780(10) Uani 1 1 d .
H65A H -0.1419 0.4156 1.1680 0.117 Uiso 1 1 calc R
H65B H -0.0753 0.4841 1.2009 0.117 Uiso 1 1 calc R
H65C H 0.0235 0.4136 1.2028 0.117 Uiso 1 1 calc R
O70 O -0.24007(16) 0.06831(10) 0.81204(8) 0.0469(4) Uani 1 1 d D
H72 H -0.297(3) 0.0976(12) 0.8286(12) 0.070 Uiso 1 1 d D
H71 H -0.288(3) 0.0423(13) 0.7876(12) 0.070 Uiso 1 1 d D
O80 O 0.61104(16) 0.17126(7) 0.87056(7) 0.0379(3) Uani 1 1 d D
H82 H 0.655(3) 0.1627(14) 0.9044(7) 0.057 Uiso 1 1 d D
H81 H 0.5143(11) 0.1683(14) 0.8715(12) 0.057 Uiso 1 1 d D

loop_
_atom_site_aniso_label
_atom_site_aniso_U_11
_atom_site_aniso_U_22
_atom_site_aniso_U_33
_atom_site_aniso_U_23
_atom_site_aniso_U_13
_atom_site_aniso_U_12
Ru1 0.01292(5) 0.01820(5) 0.02437(5) -0.00527(4) -0.00084(3) -0.00187(4)
Cl1 0.01644(13) 0.02336(15) 0.02406(15) -0.00441(12) -0.00226(11) 0.00164(11)
N1 0.0156(5) 0.0322(7) 0.0281(6) -0.0114(5) -0.0001(4) -0.0043(5)
C2 0.0225(7) 0.0380(9) 0.0417(9) -0.0158(7) 0.0017(6) -0.0111(6)
C3 0.0233(8) 0.0598(13) 0.0452(11) -0.0207(10) -0.0009(7) -0.0178(8)
C4 0.0175(7) 0.0740(15) 0.0349(9) -0.0153(9) -0.0041(6) -0.0101(8)
C5 0.0169(6) 0.0567(11) 0.0269(7) -0.0096(7) -0.0046(5) -0.0002(7)
C6 0.0150(6) 0.0383(8) 0.0229(6) -0.0099(6) -0.0015(5) -0.0008(5)
C7 0.0149(5) 0.0318(7) 0.0198(6) -0.0048(5) -0.0025(5) 0.0033(5)
C8 0.0170(6) 0.0357(8) 0.0218(6) -0.0026(6) -0.0036(5) 0.0069(5)
C9 0.0200(6) 0.0279(7) 0.0183(6) -0.0001(5) -0.0002(5) 0.0074(5)
C10 0.0170(6) 0.0222(6) 0.0204(6) -0.0008(5) -0.0004(5) 0.0036(5)
C11 0.0140(5) 0.0209(6) 0.0190(6) -0.0026(5) -0.0016(4) 0.0022(4)
N12 0.0141(5) 0.0224(5) 0.0200(5) -0.0039(4) -0.0022(4) 0.0011(4)
C13 0.0133(5) 0.0174(6) 0.0192(6) -0.0025(4) -0.0016(4) 0.0010(4)
C14 0.0155(5) 0.0177(6) 0.0218(6) -0.0013(5) -0.0005(4) -0.0006(4)
C15 0.0133(5) 0.0239(6) 0.0223(6) -0.0021(5) -0.0014(4) -0.0005(5)
C16 0.0152(5) 0.0226(6) 0.0219(6) -0.0012(5) -0.0020(5) 0.0025(5)
C17 0.0164(5) 0.0182(6) 0.0235(6) -0.0001(5) -0.0003(5) 0.0018(4)
N18 0.0135(5) 0.0166(5) 0.0222(5) -0.0025(4) -0.0010(4) 0.0003(4)
C19 0.0214(6) 0.0302(7) 0.0199(6) 0.0032(5) 0.0019(5) 0.0106(5)
N20 0.0259(6) 0.0261(6) 0.0220(6) 0.0017(5) 0.0001(5) 0.0105(5)
C21 0.0292(7) 0.0311(8) 0.0211(6) 0.0047(6) 0.0051(5) 0.0134(6)
C22 0.0365(9) 0.0315(8) 0.0286(8) 0.0031(6) 0.0066(6) 0.0123(7)
C23 0.0441(10) 0.0327(9) 0.0381(9) 0.0102(7) 0.0139(8) 0.0161(8)
C24 0.0395(10) 0.0404(10) 0.0487(11) 0.0201(9) 0.0150(8) 0.0224(8)
C25 0.0272(8) 0.0454(11) 0.0484(11) 0.0200(9) 0.0086(7) 0.0177(8)
C26 0.0269(7) 0.0356(9) 0.0304(8) 0.0109(7) 0.0067(6) 0.0122(6)
N27 0.0205(6) 0.0345(7) 0.0322(7) 0.0102(6) 0.0022(5) 0.0095(5)
N31 0.0164(5) 0.0225(6) 0.0299(6) -0.0077(5) 0.0015(4) -0.0051(4)
C32 0.0198(6) 0.0280(7) 0.0308(7) -0.0064(6) 0.0027(5) -0.0064(5)
C33 0.0231(7) 0.0349(8) 0.0317(8) -0.0103(7) 0.0051(6) -0.0087(6)
C34 0.0244(7) 0.0342(9) 0.0387(9) -0.0182(7) 0.0064(6) -0.0071(6)
C35 0.0273(7) 0.0241(7) 0.0414(9) -0.0128(7) 0.0046(6) -0.0033(6)
C36 0.0210(6) 0.0217(7) 0.0359(8) -0.0095(6) 0.0030(6) -0.0039(5)
C37 0.0269(7) 0.0194(7) 0.0378(8) -0.0062(6) 0.0057(6) -0.0029(5)
C38 0.0561(12) 0.0222(8) 0.0524(12) -0.0025(8) 0.0173(10) 0.0058(8)
C39 0.0693(15) 0.0227(8) 0.0570(13) 0.0053(8) 0.0197(11) 0.0073(9)
C40 0.0489(11) 0.0256(8) 0.0434(10) 0.0030(7) 0.0121(8) -0.0013(7)
C41 0.0296(8) 0.0228(7) 0.0355(8) -0.0026(6) 0.0061(6) -0.0038(6)
N42 0.0195(5) 0.0195(6) 0.0325(6) -0.0050(5) 0.0028(5) -0.0039(4)
Cl50 0.03050(19) 0.02933(19) 0.0437(2) -0.01335(17) 0.00247(16) 0.00192(15)
O51 0.0822(14) 0.0483(10) 0.0745(13) -0.0177(9) 0.0082(10) 0.0334(10)
O52 0.0471(10) 0.0923(15) 0.0655(12) -0.0121(11) -0.0145(9) -0.0117(10)
O53 0.0587(10) 0.0484(9) 0.0631(11) -0.0147(8) 0.0212(8) -0.0156(8)
O54 0.0617(10) 0.0360(8) 0.0466(8) -0.0057(6) 0.0151(7) 0.0082(7)
O61 0.0672(11) 0.0538(10) 0.0608(11) -0.0201(8) 0.0222(9) -0.0104(9)
C62 0.177(5) 0.087(3) 0.073(2) 0.006(2) 0.061(3) 0.017(3)
C63 0.078(2) 0.146(4) 0.076(2) -0.045(2) 0.0264(18) -0.001(2)
C64 0.125(3) 0.0458(14) 0.0516(15) -0.0087(12) 0.0235(17) -0.0028(16)
C65 0.107(3) 0.0542(16) 0.075(2) -0.0162(14) 0.0431(19) -0.0090(16)
O70 0.0225(6) 0.0680(11) 0.0502(9) 0.0089(8) -0.0009(6) 0.0145(6)
O80 0.0302(6) 0.0339(7) 0.0484(8) 0.0096(6) -0.0181(6) -0.0040(5)

loop_
_atom_type_symbol
_atom_type_description
_atom_type_scat_dispersion_real
_atom_type_scat_dispersion_imag
_atom_type_scat_source
C C 0.0033 0.0016 'International Tables Vol C Tables 4.2.6.8 and 6.1.1.4'
H H 0.0000 0.0000 'International Tables Vol C Tables 4.2.6.8 and 6.1.1.4'
N N 0.0061 0.0033 'International Tables Vol C Tables 4.2.6.8 and 6.1.1.4'
O O 0.0106 0.0060 'International Tables Vol C Tables 4.2.6.8 and 6.1.1.4'
Cl Cl 0.1484 0.1585 'International Tables Vol C Tables 4.2.6.8 and 6.1.1.4'
Ru Ru -1.2594 0.8363 'International Tables Vol C Tables 4.2.6.8 and 6.1.1.4'

loop_
_exptl_crystal_face_index_h
_exptl_crystal_face_index_k
_exptl_crystal_face_index_l
_exptl_crystal_face_perp_dist
0.00 0.00 -1.00 0.0850
0.00 0.00 1.00 0.0850
0.00 -1.00 0.00 0.0750
0.00 1.00 0.00 0.0750
1.00 0.00 0.00 0.1300
-1.00 2.00 0.00 0.1300
-1.00 -2.00 0.00 0.1300
-3.00 0.00 4.00 0.1100
1.00 0.00 -2.00 0.1200
1.00 0.00 2.00 0.1200

loop_
_geom_angle_atom_site_label_1
_geom_angle_atom_site_label_2
_geom_angle_atom_site_label_3
_geom_angle
N12 Ru1 N31 100.74(5)
N12 Ru1 N1 79.56(5)
N31 Ru1 N1 88.95(5)
N12 Ru1 N18 79.35(5)
N31 Ru1 N18 91.51(5)
N1 Ru1 N18 158.61(5)
N12 Ru1 N42 177.99(5)
N31 Ru1 N42 78.66(5)
N1 Ru1 N42 102.33(5)
N18 Ru1 N42 98.73(5)
N12 Ru1 Cl1 85.48(4)
N31 Ru1 Cl1 173.64(4)
N1 Ru1 Cl1 90.90(4)
N18 Ru1 Cl1 90.94(3)
N42 Ru1 Cl1 95.17(4)
C2 N1 C6 118.47(14)
C2 N1 Ru1 127.86(13)
C6 N1 Ru1 113.40(10)
N1 C2 C3 121.7(2)
C4 C3 C2 119.63(18)
C3 C4 C5 119.14(16)
C4 C5 C6 119.29(19)
N1 C6 C5 121.71(16)
N1 C6 C7 115.00(12)
C5 C6 C7 123.24(17)
N12 C7 C8 120.73(14)
N12 C7 C6 112.52(14)
C8 C7 C6 126.74(13)
C7 C8 C9 119.21(13)
C8 C9 C10 119.18(14)
C8 C9 C19 120.84(13)
C10 C9 C19 119.86(14)
C11 C10 C9 119.19(14)
N12 C11 C10 120.52(12)
N12 C11 C13 112.60(12)
C10 C11 C13 126.80(12)
C11 N12 C7 121.15(13)
C11 N12 Ru1 119.32(9)
C7 N12 Ru1 118.46(10)
N18 C13 C14 121.66(12)
N18 C13 C11 114.75(11)
C14 C13 C11 123.59(13)
C13 C14 C15 119.33(13)
C16 C15 C14 119.12(13)
C17 C16 C15 118.92(13)
N18 C17 C16 122.90(13)
C17 N18 C13 118.06(12)
C17 N18 Ru1 128.48(10)
C13 N18 Ru1 113.38(9)
N20 C19 N27 112.63(14)
N20 C19 C9 124.69(13)
N27 C19 C9 122.59(15)
C19 N20 C21 105.19(13)
N20 C21 C22 130.06(16)
N20 C21 C26 109.45(15)
C22 C21 C26 120.48(15)
C23 C22 C21 117.49(18)
C22 C23 C24 121.51(19)
C25 C24 C23 121.90(17)
C24 C25 C26 116.49(19)
N27 C26 C21 105.69(14)
N27 C26 C25 132.18(18)
C21 C26 C25 122.12(18)
C19 N27 C26 107.03(15)
C32 N31 C36 118.69(14)
C32 N31 Ru1 124.57(11)
C36 N31 Ru1 116.72(11)
N31 C32 C33 122.27(16)
C34 C33 C32 119.23(17)
C35 C34 C33 119.04(15)
C34 C35 C36 119.57(17)
N31 C36 C35 121.15(16)
N31 C36 C37 114.93(13)
C35 C36 C37 123.91(16)
N42 C37 C38 121.67(17)
N42 C37 C36 114.56(14)
C38 C37 C36 123.77(16)
C39 C38 C37 119.02(18)
C38 C39 C40 119.59(19)
C41 C40 C39 118.78(19)
N42 C41 C40 122.71(16)
C41 N42 C37 118.15(14)
C41 N42 Ru1 126.83(11)
C37 N42 Ru1 114.85(11)
O51 Cl50 O53 110.05(12)
O51 Cl50 O52 109.17(13)
O53 Cl50 O52 108.27(13)
O51 Cl50 O54 109.12(11)
O53 Cl50 O54 110.05(10)
O52 Cl50 O54 110.16(12)
C62 O61 C64 118.6(3)
O61 C62 C63 116.0(4)
O61 C64 C65 114.9(2)

loop_
_geom_bond_atom_site_label_1
_geom_bond_atom_site_label_2
_geom_bond_distance
Ru1 N12 1.9571(13)
Ru1 N31 2.0253(13)
Ru1 N1 2.0653(13)
Ru1 N18 2.0774(11)
Ru1 N42 2.0856(14)
Ru1 Cl1 2.4208(4)
N1 C2 1.349(2)
N1 C6 1.366(2)
C2 C3 1.395(3)
C3 C4 1.380(3)
C4 C5 1.381(3)
C5 C6 1.392(2)
C6 C7 1.472(2)
C7 N12 1.3570(17)
C7 C8 1.384(2)
C8 C9 1.401(2)
C9 C10 1.4056(19)
C9 C19 1.467(2)
C10 C11 1.387(2)
C11 N12 1.3549(18)
C11 C13 1.4765(18)
C13 N18 1.3752(18)
C13 C14 1.3901(18)
C14 C15 1.3929(19)
C15 C16 1.389(2)
C16 C17 1.3891(19)
C17 N18 1.3482(17)
C19 N20 1.323(2)
C19 N27 1.3680(19)
N20 C21 1.3942(19)
C21 C22 1.398(3)
C21 C26 1.402(2)
C22 C23 1.387(2)
C23 C24 1.401(3)
C24 C25 1.383(3)
C25 C26 1.402(2)
C26 N27 1.379(2)
N31 C32 1.349(2)
N31 C36 1.363(2)
C32 C33 1.389(2)
C33 C34 1.385(3)
C34 C35 1.383(3)
C35 C36 1.398(2)
C36 C37 1.465(2)
C37 N42 1.362(2)
C37 C38 1.396(3)
C38 C39 1.377(3)
C39 C40 1.390(3)
C40 C41 1.378(3)
C41 N42 1.352(2)
Cl50 O51 1.4300(17)
Cl50 O53 1.4331(17)
Cl50 O52 1.4347(18)
Cl50 O54 1.4371(16)
O61 C62 1.354(4)
O61 C64 1.379(3)
C62 C63 1.442(5)
C64 C65 1.425(4)

loop_
_geom_hbond_atom_site_label_D
_geom_hbond_atom_site_label_H
_geom_hbond_atom_site_label_A
_geom_hbond_distance_DH
_geom_hbond_distance_HA
_geom_hbond_distance_DA
_geom_hbond_angle_DHA
_geom_hbond_site_symmetry_A
N27 H27 O70 0.83(2) 2.07(3) 2.897(2) 175(2) .
O70 H72 O80 0.836(9) 1.878(10) 2.705(2) 169(3) 1_455
O70 H71 O52 0.836(10) 2.147(15) 2.944(3) 159(3) 2_546
O80 H82 Cl1 0.839(9) 2.328(12) 3.1385(14) 162(2) 3_657
O80 H81 N20 0.839(9) 1.954(11) 2.7812(19) 168(3) .
